data_4118805
loop_
_publ_author_name
'Pei-Qin Liao'
'Dong-Dong Zhou'
'Ai-Xin Zhu'
'Lu Jiang'
'Rui-Biao Lin'
'Jie-Peng Zhang'
'Xiao-Ming Chen'

_publ_section_title
;
 Strong and Dynamic CO2 Sorption in a Flexible Porous Framework Possessing
 Guest Chelating Claws
;
_journal_name_full 'Journal of the American Chemical Society'
_journal_page_first 17380
_journal_page_last 17383
_journal_paper_doi 10.1021/ja3073512
_journal_volume 134
_journal_year 2012
_chemical_formula_sum 'C14 H16 N12 Zn2'
_chemical_formula_weight 483.13
_chemical_name_systematic
; 
 ? 
;
_space_group_IT_number 14
_symmetry_cell_setting monoclinic
_symmetry_space_group_name_Hall '-P 2yn'
_symmetry_space_group_name_H-M 'P 1 21/n 1'
_atom_sites_solution_hydrogens geom
_atom_sites_solution_primary direct
_atom_sites_solution_secondary difmap
_audit_creation_method SHELXL-97
_cell_angle_alpha 90.00
_cell_angle_beta 95.3800(10)
_cell_angle_gamma 90.00
_cell_formula_units_Z 4
_cell_length_a 10.6650(10)
_cell_length_b 12.4195(12)
_cell_length_c 17.1416(16)
_cell_measurement_temperature 298(2)
_cell_volume 2260.5(4)
_computing_structure_refinement 'SHELXL-97 (Sheldrick, 1997)'
_computing_structure_solution 'SHELXS-97 (Sheldrick, 1990)'
_diffrn_ambient_temperature 298(2)
_diffrn_measured_fraction_theta_full 0.998
_diffrn_measured_fraction_theta_max 0.998
_diffrn_measurement_device_type CCD
_diffrn_measurement_method '/w scan'
_diffrn_radiation_monochromator graphite
_diffrn_radiation_source 'fine-focus sealed tube'
_diffrn_radiation_type MoK\a
_diffrn_radiation_wavelength 0.71073
_diffrn_reflns_av_R_equivalents 0.0261
_diffrn_reflns_av_sigmaI/netI 0.0248
_diffrn_reflns_limit_h_max 13
_diffrn_reflns_limit_h_min -12
_diffrn_reflns_limit_k_max 15
_diffrn_reflns_limit_k_min -15
_diffrn_reflns_limit_l_max 21
_diffrn_reflns_limit_l_min -21
_diffrn_reflns_number 17079
_diffrn_reflns_theta_full 26.00
_diffrn_reflns_theta_max 26.00
_diffrn_reflns_theta_min 2.03
_exptl_absorpt_coefficient_mu 2.146
_exptl_absorpt_correction_T_max 0.6735
_exptl_absorpt_correction_T_min 0.5468
_exptl_absorpt_correction_type multi-scan
_exptl_absorpt_process_details SADABS
_exptl_crystal_colour colorless
_exptl_crystal_density_diffrn 1.420
_exptl_crystal_description block
_exptl_crystal_F_000 976
_exptl_crystal_size_max 0.32
_exptl_crystal_size_mid 0.21
_exptl_crystal_size_min 0.20
_refine_diff_density_max 0.397
_refine_diff_density_min -0.280
_refine_diff_density_rms 0.066
_refine_ls_extinction_method none
_refine_ls_goodness_of_fit_ref 1.031
_refine_ls_hydrogen_treatment constr
_refine_ls_matrix_type full
_refine_ls_number_parameters 257
_refine_ls_number_reflns 4428
_refine_ls_number_restraints 0
_refine_ls_restrained_S_all 1.031
_refine_ls_R_factor_all 0.0423
_refine_ls_R_factor_gt 0.0307
_refine_ls_shift/su_max 0.018
_refine_ls_shift/su_mean 0.000
_refine_ls_structure_factor_coef Fsqd
_refine_ls_weighting_details 'calc w=1/[\s^2^(Fo^2^)+(0.0507P)^2^+0.5257P] where P=(Fo^2^+2Fc^2^)/3'
_refine_ls_weighting_scheme calc
_refine_ls_wR_factor_gt 0.0806
_refine_ls_wR_factor_ref 0.0878
_reflns_number_gt 3566
_reflns_number_total 4428
_reflns_threshold_expression >2sigma(I)
_cod_data_source_file ja3073512_si_002_4.cif
_cod_data_source_block 1_298K
_cod_database_code 4118805

loop_
_symmetry_equiv_pos_as_xyz
'x, y, z'
'-x+1/2, y+1/2, -z+1/2'
'-x, -y, -z'
'x-1/2, -y-1/2, z-1/2'

loop_
_atom_site_label
_atom_site_type_symbol
_atom_site_fract_x
_atom_site_fract_y
_atom_site_fract_z
_atom_site_U_iso_or_equiv
_atom_site_adp_type
_atom_site_occupancy
_atom_site_symmetry_multiplicity
_atom_site_calc_flag
_atom_site_refinement_flags
Zn1 Zn 0.72599(3) 0.73521(2) 0.601189(16) 0.03351(10) Uani 1 1 d .
Zn2 Zn 0.20638(3) 0.74342(2) 0.456263(16) 0.03266(10) Uani 1 1 d .
N1 N 0.88270(19) 0.79724(18) 0.56407(13) 0.0393(5) Uani 1 1 d .
N2 N 1.0738(2) 0.86995(19) 0.56159(15) 0.0531(6) Uani 1 1 d .
N3 N 1.05706(19) 0.78979(18) 0.50523(13) 0.0397(5) Uani 1 1 d .
N4 N 0.74365(19) 0.58939(17) 0.55118(12) 0.0366(5) Uani 1 1 d .
N5 N 0.84991(19) 0.47050(16) 0.48483(12) 0.0384(5) Uani 1 1 d .
N6 N 0.77540(19) 0.41656(17) 0.53431(12) 0.0385(5) Uani 1 1 d .
N7 N 0.56464(18) 0.79746(17) 0.55542(11) 0.0357(5) Uani 1 1 d .
N8 N 0.56828(19) 0.85667(17) 0.48679(11) 0.0378(5) Uani 1 1 d .
N9 N 0.37043(18) 0.80533(17) 0.49945(11) 0.0346(4) Uani 1 1 d .
N10 N 0.23093(19) 0.78358(17) 0.34491(11) 0.0351(5) Uani 1 1 d .
N11 N 0.3310(2) 0.85483(19) 0.24870(12) 0.0442(5) Uani 1 1 d .
N12 N 0.2395(2) 0.78286(19) 0.21751(12) 0.0397(5) Uani 1 1 d .
C1 C 0.0850(3) 0.6562(2) 0.26823(16) 0.0516(7) Uani 1 1 d .
H1A H 0.0665 0.6382 0.2139 0.077 Uiso 1 1 calc R
H1B H 0.0099 0.6820 0.2889 0.077 Uiso 1 1 calc R
H1C H 0.1150 0.5933 0.2968 0.077 Uiso 1 1 calc R
C2 C 0.1834(2) 0.74161(19) 0.27619(14) 0.0344(5) Uani 1 1 d .
C3 C 0.3231(2) 0.8518(2) 0.32444(14) 0.0358(5) Uani 1 1 d .
C4 C 0.4058(3) 0.9175(2) 0.38211(15) 0.0456(7) Uani 1 1 d .
H4A H 0.4786 0.9415 0.3570 0.055 Uiso 1 1 calc R
H4B H 0.3596 0.9810 0.3957 0.055 Uiso 1 1 calc R
C5 C 0.4505(2) 0.85891(19) 0.45596(13) 0.0342(5) Uani 1 1 d .
C6 C 0.4455(2) 0.76774(19) 0.56044(14) 0.0341(5) Uani 1 1 d .
C7 C 0.3988(3) 0.7020(3) 0.62424(16) 0.0524(7) Uani 1 1 d .
H7A H 0.4680 0.6837 0.6618 0.079 Uiso 1 1 calc R
H7B H 0.3606 0.6373 0.6025 0.079 Uiso 1 1 calc R
H7C H 0.3376 0.7425 0.6496 0.079 Uiso 1 1 calc R
C8 C 0.9449(4) 0.9463(3) 0.6598(2) 0.0922(14) Uani 1 1 d .
H8A H 1.0167 0.9924 0.6706 0.138 Uiso 1 1 calc R
H8B H 0.9311 0.9059 0.7060 0.138 Uiso 1 1 calc R
H8C H 0.8718 0.9893 0.6446 0.138 Uiso 1 1 calc R
C9 C 0.9679(3) 0.8712(2) 0.59530(18) 0.0506(7) Uani 1 1 d .
C10 C 0.9429(2) 0.74886(19) 0.50836(15) 0.0343(5) Uani 1 1 d .
C11 C 0.8876(2) 0.6624(2) 0.45582(14) 0.0374(6) Uani 1 1 d .
H11A H 0.9533 0.6326 0.4268 0.045 Uiso 1 1 calc R
H11B H 0.8246 0.6941 0.4182 0.045 Uiso 1 1 calc R
C12 C 0.8281(2) 0.5728(2) 0.49733(13) 0.0336(5) Uani 1 1 d .
C13 C 0.7137(2) 0.4892(2) 0.57171(14) 0.0374(6) Uani 1 1 d .
C14 C 0.6187(3) 0.4631(2) 0.62809(19) 0.0591(8) Uani 1 1 d .
H14A H 0.6185 0.3869 0.6374 0.089 Uiso 1 1 calc R
H14B H 0.5366 0.4855 0.6063 0.089 Uiso 1 1 calc R
H14C H 0.6403 0.5002 0.6766 0.089 Uiso 1 1 calc R

loop_
_atom_site_aniso_label
_atom_site_aniso_U_11
_atom_site_aniso_U_22
_atom_site_aniso_U_33
_atom_site_aniso_U_23
_atom_site_aniso_U_13
_atom_site_aniso_U_12
Zn1 0.02691(17) 0.04206(18) 0.03195(17) -0.00076(11) 0.00483(12) 0.00175(11)
Zn2 0.02708(17) 0.03802(17) 0.03343(17) -0.00032(11) 0.00569(12) -0.00449(11)
N1 0.0304(11) 0.0413(12) 0.0475(12) -0.0061(10) 0.0092(9) -0.0030(9)
N2 0.0404(13) 0.0520(14) 0.0685(16) -0.0201(12) 0.0139(12) -0.0099(11)
N3 0.0325(12) 0.0401(12) 0.0480(12) -0.0065(10) 0.0116(9) -0.0047(9)
N4 0.0345(11) 0.0383(11) 0.0379(11) 0.0005(9) 0.0089(9) 0.0006(9)
N5 0.0380(12) 0.0393(12) 0.0398(12) -0.0034(9) 0.0127(9) -0.0059(9)
N6 0.0389(12) 0.0354(11) 0.0426(12) 0.0018(9) 0.0103(9) -0.0055(9)
N7 0.0292(11) 0.0392(11) 0.0384(11) 0.0031(9) 0.0022(9) -0.0010(9)
N8 0.0336(11) 0.0430(12) 0.0366(11) 0.0028(9) 0.0021(9) -0.0075(9)
N9 0.0283(10) 0.0399(11) 0.0352(11) 0.0016(9) 0.0012(8) -0.0027(9)
N10 0.0356(11) 0.0388(11) 0.0310(10) 0.0009(9) 0.0029(9) -0.0057(9)
N11 0.0396(13) 0.0547(14) 0.0379(12) 0.0052(10) 0.0008(10) -0.0152(10)
N12 0.0355(11) 0.0529(13) 0.0303(11) 0.0005(9) 0.0014(9) -0.0087(10)
C1 0.0532(17) 0.0578(18) 0.0434(15) 0.0002(13) 0.0017(13) -0.0210(14)
C2 0.0312(13) 0.0389(14) 0.0330(13) 0.0007(10) 0.0027(10) -0.0012(10)
C3 0.0323(13) 0.0370(13) 0.0376(13) 0.0057(10) 0.0007(10) -0.0041(10)
C4 0.0470(16) 0.0448(15) 0.0428(15) 0.0094(12) -0.0072(12) -0.0142(12)
C5 0.0348(13) 0.0333(13) 0.0340(12) -0.0008(10) 0.0010(10) -0.0062(10)
C6 0.0297(13) 0.0400(14) 0.0325(12) -0.0019(10) 0.0035(10) -0.0017(10)
C7 0.0437(16) 0.070(2) 0.0426(15) 0.0114(14) 0.0005(13) -0.0104(15)
C8 0.069(2) 0.095(3) 0.118(3) -0.064(3) 0.037(2) -0.023(2)
C9 0.0400(16) 0.0496(17) 0.0635(18) -0.0181(14) 0.0125(14) -0.0066(13)
C10 0.0308(13) 0.0376(14) 0.0356(13) 0.0018(10) 0.0086(10) -0.0017(10)
C11 0.0363(14) 0.0449(15) 0.0317(13) -0.0007(11) 0.0064(10) -0.0050(11)
C12 0.0326(13) 0.0399(14) 0.0284(12) -0.0025(10) 0.0038(10) -0.0034(10)
C13 0.0331(13) 0.0392(14) 0.0411(14) 0.0031(11) 0.0095(11) -0.0006(11)
C14 0.0599(19) 0.0499(17) 0.073(2) 0.0102(15) 0.0367(17) 0.0026(15)

loop_
_atom_type_symbol
_atom_type_description
_atom_type_scat_dispersion_real
_atom_type_scat_dispersion_imag
_atom_type_scat_source
C C 0.0033 0.0016 'International Tables Vol C Tables 4.2.6.8 and 6.1.1.4'
H H 0.0000 0.0000 'International Tables Vol C Tables 4.2.6.8 and 6.1.1.4'
N N 0.0061 0.0033 'International Tables Vol C Tables 4.2.6.8 and 6.1.1.4'
Zn Zn 0.2839 1.4301 'International Tables Vol C Tables 4.2.6.8 and 6.1.1.4'

loop_
_geom_angle_atom_site_label_1
_geom_angle_atom_site_label_2
_geom_angle_atom_site_label_3
_geom_angle
_geom_angle_site_symmetry_1
_geom_angle_site_symmetry_3
N7 Zn1 N1 116.43(9) . .
N7 Zn1 N12 114.71(8) . 4_676
N1 Zn1 N12 112.13(9) . 4_676
N7 Zn1 N4 107.10(9) . .
N1 Zn1 N4 95.54(8) . .
N12 Zn1 N4 108.78(9) 4_676 .
N3 Zn2 N9 116.73(9) 1_455 .
N3 Zn2 N6 109.54(9) 1_455 3_666
N9 Zn2 N6 106.16(8) . 3_666
N3 Zn2 N10 121.17(9) 1_455 .
N9 Zn2 N10 93.96(8) . .
N6 Zn2 N10 107.59(8) 3_666 .
C10 N1 C9 103.6(2) . .
C10 N1 Zn1 121.63(17) . .
C9 N1 Zn1 132.87(18) . .
C9 N2 N3 104.8(2) . .
C10 N3 N2 107.8(2) . .
C10 N3 Zn2 133.86(18) . 1_655
N2 N3 Zn2 116.99(16) . 1_655
C13 N4 C12 103.1(2) . .
C13 N4 Zn1 133.40(17) . .
C12 N4 Zn1 121.10(16) . .
C12 N5 N6 104.3(2) . .
C13 N6 N5 107.9(2) . .
C13 N6 Zn2 133.55(17) . 3_666
N5 N6 Zn2 118.15(15) . 3_666
C6 N7 N8 107.65(19) . .
C6 N7 Zn1 131.61(17) . .
N8 N7 Zn1 116.70(15) . .
C5 N8 N7 104.45(19) . .
C6 N9 C5 103.77(19) . .
C6 N9 Zn2 126.59(17) . .
C5 N9 Zn2 124.14(15) . .
C2 N10 C3 103.7(2) . .
C2 N10 Zn2 131.56(17) . .
C3 N10 Zn2 123.83(16) . .
C3 N11 N12 104.7(2) . .
C2 N12 N11 107.91(19) . .
C2 N12 Zn1 136.12(18) . 4_575
N11 N12 Zn1 115.96(15) . 4_575
N12 C2 N10 110.9(2) . .
N12 C2 C1 124.9(2) . .
N10 C2 C1 124.1(2) . .
N11 C3 N10 112.7(2) . .
N11 C3 C4 123.3(2) . .
N10 C3 C4 124.0(2) . .
C5 C4 C3 114.4(2) . .
N8 C5 N9 113.2(2) . .
N8 C5 C4 124.4(2) . .
N9 C5 C4 122.3(2) . .
N7 C6 N9 110.9(2) . .
N7 C6 C7 125.9(2) . .
N9 C6 C7 123.2(2) . .
N2 C9 N1 112.7(2) . .
N2 C9 C8 122.9(3) . .
N1 C9 C8 124.3(3) . .
N3 C10 N1 111.1(2) . .
N3 C10 C11 124.5(2) . .
N1 C10 C11 124.4(2) . .
C10 C11 C12 114.30(19) . .
N5 C12 N4 113.3(2) . .
N5 C12 C11 123.6(2) . .
N4 C12 C11 123.1(2) . .
N6 C13 N4 111.4(2) . .
N6 C13 C14 124.4(2) . .
N4 C13 C14 124.2(2) . .

loop_
_geom_bond_atom_site_label_1
_geom_bond_atom_site_label_2
_geom_bond_distance
_geom_bond_site_symmetry_2
Zn1 N7 1.980(2) .
Zn1 N1 1.998(2) .
Zn1 N12 1.998(2) 4_676
Zn1 N4 2.020(2) .
Zn2 N3 1.955(2) 1_455
Zn2 N9 1.9892(19) .
Zn2 N6 2.001(2) 3_666
Zn2 N10 2.014(2) .
N1 C10 1.342(3) .
N1 C9 1.366(3) .
N2 C9 1.316(3) .
N2 N3 1.387(3) .
N3 C10 1.325(3) .
N3 Zn2 1.955(2) 1_655
N4 C13 1.341(3) .
N4 C12 1.364(3) .
N5 C12 1.313(3) .
N5 N6 1.388(3) .
N6 C13 1.318(3) .
N6 Zn2 2.001(2) 3_666
N7 C6 1.333(3) .
N7 N8 1.391(3) .
N8 C5 1.316(3) .
N9 C6 1.340(3) .
N9 C5 1.359(3) .
N10 C2 1.343(3) .
N10 C3 1.368(3) .
N11 C3 1.309(3) .
N11 N12 1.392(3) .
N12 C2 1.321(3) .
N12 Zn1 1.998(2) 4_575
C1 C2 1.490(3) .
C3 C4 1.502(3) .
C4 C5 1.499(3) .
C6 C7 1.488(4) .
C8 C9 1.485(4) .
C10 C11 1.488(3) .
C11 C12 1.494(3) .
C13 C14 1.499(3) .
